data_2210940
loop_
_publ_author_name
'Zhang, Yue'
'Liu, Jian-Wu'

_publ_section_title
;
 Ethyl 3-(4-chlorophenyl)-2-cyanoacrylate
;
_journal_coeditor_code CI2195
_journal_issue 11
_journal_name_full 'Acta Crystallographica Section E'
_journal_page_first o5286
_journal_page_last o5287
_journal_paper_doi 10.1107/S1600536806044199
_journal_volume 62
_journal_year 2006
_chemical_formula_iupac 'C12 H10 Cl N O2'
_chemical_formula_moiety 'C12 H10 Cl N O2'
_chemical_formula_sum 'C12 H10 Cl N O2'
_chemical_formula_weight 235.66
_chemical_name_systematic
;
Ethyl 3-(4-chlorophenyl)-2-cyanoacrylate
;
_space_group_IT_number 14
_symmetry_cell_setting monoclinic
_symmetry_space_group_name_Hall '-P 2yn'
_symmetry_space_group_name_H-M 'P 1 21/n 1'
_atom_sites_solution_hydrogens geom
_atom_sites_solution_primary direct
_atom_sites_solution_secondary difmap
_cell_angle_alpha 90.00
_cell_angle_beta 108.37(3)
_cell_angle_gamma 90.00
_cell_formula_units_Z 4
_cell_length_a 14.964(3)
_cell_length_b 5.3810(11)
_cell_length_c 15.448(3)
_cell_measurement_reflns_used 25
_cell_measurement_temperature 293(2)
_cell_measurement_theta_max 12
_cell_measurement_theta_min 9
_cell_volume 1180.5(5)
_computing_cell_refinement 'CAD-4 Software'
_computing_data_collection 'CAD-4 Software (Enraf--Nonius, 1989)'
_computing_data_reduction 'XCAD4 (Harms & Wocadlo, 1995)'
_computing_molecular_graphics 'SHELXTL (Siemens, 1996)'
_computing_publication_material SHELXL97
_computing_structure_refinement 'SHELXL97 (Sheldrick, 1997)'
_computing_structure_solution 'SHELXS97 (Sheldrick, 1997)'
_diffrn_ambient_temperature 293(2)
_diffrn_measured_fraction_theta_full 1.000
_diffrn_measured_fraction_theta_max 1.000
_diffrn_measurement_device_type 'Enraf--Nonius CAD-4'
_diffrn_measurement_method \w/2\q
_diffrn_radiation_monochromator graphite
_diffrn_radiation_source 'fine-focus sealed tube'
_diffrn_radiation_type MoK\a
_diffrn_radiation_wavelength 0.71073
_diffrn_reflns_av_R_equivalents 0.0253
_diffrn_reflns_av_sigmaI/netI 0.0397
_diffrn_reflns_limit_h_max 18
_diffrn_reflns_limit_h_min 0
_diffrn_reflns_limit_k_max 6
_diffrn_reflns_limit_k_min 0
_diffrn_reflns_limit_l_max 18
_diffrn_reflns_limit_l_min -19
_diffrn_reflns_number 2399
_diffrn_reflns_theta_full 25.95
_diffrn_reflns_theta_max 25.95
_diffrn_reflns_theta_min 1.65
_diffrn_standards_decay_% 0
_diffrn_standards_interval_count 200
_diffrn_standards_interval_time 120
_diffrn_standards_number 3
_exptl_absorpt_coefficient_mu 0.307
_exptl_absorpt_correction_type none
_exptl_crystal_colour Colourless
_exptl_crystal_density_diffrn 1.326
_exptl_crystal_density_method 'not measured'
_exptl_crystal_description Block
_exptl_crystal_F_000 488
_exptl_crystal_size_max 0.4
_exptl_crystal_size_mid 0.3
_exptl_crystal_size_min 0.2
_refine_diff_density_max 0.253
_refine_diff_density_min -0.326
_refine_ls_extinction_method none
_refine_ls_goodness_of_fit_ref 1.035
_refine_ls_hydrogen_treatment constr
_refine_ls_matrix_type full
_refine_ls_number_parameters 145
_refine_ls_number_reflns 2308
_refine_ls_number_restraints 0
_refine_ls_restrained_S_all 1.035
_refine_ls_R_factor_all 0.1053
_refine_ls_R_factor_gt 0.0636
_refine_ls_shift/su_max 0.001
_refine_ls_shift/su_mean 0.000
_refine_ls_structure_factor_coef Fsqd
_refine_ls_weighting_details 'calc w=1/[\s^2^(Fo^2^)+(0.0881P)^2^] where P=(Fo^2^+2Fc^2^)/3'
_refine_ls_weighting_scheme calc
_refine_ls_wR_factor_gt 0.1444
_refine_ls_wR_factor_ref 0.1702
_reflns_number_gt 1409
_reflns_number_total 2308
_reflns_threshold_expression I>2\s(I)
_cod_data_source_file ci2195.cif
_cod_data_source_block I
_cod_depositor_comments
;
The following automatic conversions were performed:
'_symmetry_cell_setting' value 'Monoclinic' changed to 'monoclinic'
according to '/home/saulius/struct/CIF-dictionaries/cif_core.dic'
dictionary named 'cif_core.dic' version 2.4.1 from 2010-06-29.

Automatic conversion script
Id: cif_fix_enum 1527 2010-12-29 10:47:43Z saulius 

The following automatic conversions were performed:

'_symmetry_cell_setting' value 'Monoclinic' changed to 'monoclinic'
according to /home/saulius/struct/CIF-dictionaries/cif_core.dic
dictionary named 'cif_core.dic' version 2.4.1 from 2010-06-29.

Automatic conversion script
Id: cif_fix_values 1715 2011-07-08 13:25:40Z adriana 
;
_cod_original_sg_symbol_H-M 'P 21/n'
_cod_database_code 2210940
_cod_database_fobs_code 2210940

loop_
_symmetry_equiv_pos_as_xyz
'x, y, z'
'-x+1/2, y+1/2, -z+1/2'
'-x, -y, -z'
'x-1/2, -y-1/2, z-1/2'

loop_
_atom_site_type_symbol
_atom_site_label
_atom_site_fract_x
_atom_site_fract_y
_atom_site_fract_z
_atom_site_U_iso_or_equiv
_atom_site_adp_type
_atom_site_calc_flag
_atom_site_refinement_flags
_atom_site_occupancy
Cl Cl1 0.31789(7) 0.01991(19) 0.87424(7) 0.1000(4) Uani d . 1
O O1 0.03497(14) 0.8019(4) 1.25563(12) 0.0700(6) Uani d . 1
O O2 -0.00314(15) 0.9932(4) 1.11988(13) 0.0737(6) Uani d . 1
N N1 0.17754(18) 0.3262(5) 1.27523(16) 0.0725(7) Uani d . 1
C C1 0.0155(3) 0.9797(9) 1.3874(2) 0.1172(16) Uani d . 1
H H1A -0.0182 1.1004 1.4108 0.176 Uiso calc R 1
H H1B 0.0816 1.0170 1.4090 0.176 Uiso calc R 1
H H1C 0.0050 0.8170 1.4078 0.176 Uiso calc R 1
C C2 -0.0175(2) 0.9869(7) 1.2887(2) 0.0841(10) Uani d . 1
H H2A -0.0074 1.1508 1.2673 0.101 Uiso calc R 1
H H2B -0.0844 0.9502 1.2661 0.101 Uiso calc R 1
C C3 0.03713(19) 0.8303(5) 1.17062(17) 0.0570(7) Uani d . 1
C C4 0.09595(18) 0.6354(5) 1.14701(16) 0.0513(7) Uani d . 1
C C5 0.10465(18) 0.6348(5) 1.06370(16) 0.0535(7) Uani d . 1
H H5 0.0703 0.7587 1.0256 0.064 Uiso calc R 1
C C6 0.14212(19) 0.4613(5) 1.21793(18) 0.0566(7) Uani d . 1
C C7 0.15782(18) 0.4769(5) 1.02135(17) 0.0526(7) Uani d . 1
C C8 0.1578(2) 0.5402(6) 0.93358(18) 0.0636(8) Uani d . 1
H H8 0.1239 0.6783 0.9049 0.076 Uiso calc R 1
C C9 0.2070(2) 0.4021(6) 0.88879(19) 0.0738(9) Uani d . 1
H H9 0.2071 0.4479 0.8308 0.089 Uiso calc R 1
C C10 0.2560(2) 0.1961(6) 0.9306(2) 0.0644(8) Uani d . 1
C C11 0.2569(2) 0.1277(6) 1.01674(19) 0.0669(8) Uani d . 1
H H11 0.2904 -0.0119 1.0446 0.080 Uiso calc R 1
C C12 0.2083(2) 0.2661(5) 1.06121(18) 0.0622(8) Uani d . 1
H H12 0.2089 0.2185 1.1193 0.075 Uiso calc R 1

loop_
_atom_site_aniso_label
_atom_site_aniso_U_11
_atom_site_aniso_U_22
_atom_site_aniso_U_33
_atom_site_aniso_U_12
_atom_site_aniso_U_13
_atom_site_aniso_U_23
Cl1 0.1326(9) 0.0860(7) 0.1038(7) 0.0013(6) 0.0693(6) -0.0158(5)
O1 0.0866(14) 0.0698(14) 0.0545(11) 0.0170(11) 0.0235(10) 0.0031(10)
O2 0.0934(15) 0.0639(13) 0.0573(12) 0.0219(12) 0.0147(10) 0.0097(11)
N1 0.0958(19) 0.0655(17) 0.0512(13) 0.0122(15) 0.0158(13) 0.0071(13)
C1 0.144(4) 0.136(4) 0.077(2) 0.052(3) 0.043(2) -0.003(2)
C2 0.091(2) 0.091(3) 0.073(2) 0.022(2) 0.0298(17) -0.0072(19)
C3 0.0622(17) 0.0559(17) 0.0484(14) -0.0029(15) 0.0110(13) -0.0034(14)
C4 0.0570(15) 0.0446(15) 0.0448(14) -0.0015(13) 0.0051(11) 0.0003(12)
C5 0.0565(16) 0.0484(15) 0.0484(14) -0.0021(13) 0.0064(12) 0.0027(12)
C6 0.0654(17) 0.0556(17) 0.0451(14) -0.0031(14) 0.0122(13) -0.0042(14)
C7 0.0595(16) 0.0486(16) 0.0442(13) -0.0086(14) 0.0084(11) -0.0027(12)
C8 0.082(2) 0.0535(17) 0.0525(15) -0.0023(15) 0.0164(14) 0.0044(14)
C9 0.108(3) 0.068(2) 0.0511(15) -0.0130(19) 0.0338(16) -0.0013(16)
C10 0.075(2) 0.0563(17) 0.0645(17) -0.0116(16) 0.0262(15) -0.0115(15)
C11 0.077(2) 0.0599(19) 0.0617(18) 0.0062(15) 0.0192(15) 0.0008(15)
C12 0.0780(18) 0.0604(18) 0.0468(14) 0.0066(16) 0.0178(13) 0.0022(14)

loop_
_atom_type_symbol
_atom_type_description
_atom_type_scat_dispersion_real
_atom_type_scat_dispersion_imag
_atom_type_scat_source
C C 0.0033 0.0016 'International Tables Vol C Tables 4.2.6.8 and 6.1.1.4'
H H 0.0000 0.0000 'International Tables Vol C Tables 4.2.6.8 and 6.1.1.4'
Cl Cl 0.1484 0.1585 'International Tables Vol C Tables 4.2.6.8 and 6.1.1.4'
N N 0.0061 0.0033 'International Tables Vol C Tables 4.2.6.8 and 6.1.1.4'
O O 0.0106 0.0060 'International Tables Vol C Tables 4.2.6.8 and 6.1.1.4'

loop_
_geom_angle_atom_site_label_1
_geom_angle_atom_site_label_2
_geom_angle_atom_site_label_3
_geom_angle
C3 O1 C2 116.8(2)
C2 C1 H1A 109.5
C2 C1 H1B 109.5
H1A C1 H1B 109.5
C2 C1 H1C 109.5
H1A C1 H1C 109.5
H1B C1 H1C 109.5
C1 C2 O1 107.9(3)
C1 C2 H2A 110.1
O1 C2 H2A 110.1
C1 C2 H2B 110.1
O1 C2 H2B 110.1
H2A C2 H2B 108.4
O2 C3 O1 124.2(3)
O2 C3 C4 124.6(2)
O1 C3 C4 111.2(2)
C5 C4 C6 124.2(3)
C5 C4 C3 118.9(2)
C6 C4 C3 116.8(2)
C4 C5 C7 132.0(3)
C4 C5 H5 114.0
C7 C5 H5 114.0
N1 C6 C4 178.4(3)
C12 C7 C8 117.5(3)
C12 C7 C5 125.1(2)
C8 C7 C5 117.5(3)
C9 C8 C7 121.3(3)
C9 C8 H8 119.3
C7 C8 H8 119.3
C10 C9 C8 119.3(3)
C10 C9 H9 120.3
C8 C9 H9 120.3
C9 C10 C11 120.8(3)
C9 C10 Cl1 119.6(2)
C11 C10 Cl1 119.6(3)
C12 C11 C10 119.7(3)
C12 C11 H11 120.2
C10 C11 H11 120.2
C11 C12 C7 121.4(3)
C11 C12 H12 119.3
C7 C12 H12 119.3

loop_
_geom_bond_atom_site_label_1
_geom_bond_atom_site_label_2
_geom_bond_distance
Cl1 C10 1.739(3)
O1 C3 1.333(3)
O1 C2 1.456(3)
O2 C3 1.203(3)
N1 C6 1.139(3)
C1 C2 1.448(4)
C1 H1A 0.96
C1 H1B 0.96
C1 H1C 0.96
C2 H2A 0.97
C2 H2B 0.97
C3 C4 1.486(4)
C4 C5 1.334(4)
C4 C6 1.442(4)
C5 C7 1.453(4)
C5 H5 0.93
C7 C12 1.394(4)
C7 C8 1.398(4)
C8 C9 1.376(4)
C8 H8 0.93
C9 C10 1.373(4)
C9 H9 0.93
C10 C11 1.376(4)
C11 C12 1.368(4)
C11 H11 0.93
C12 H12 0.93

loop_
_geom_hbond_atom_site_label_D
_geom_hbond_atom_site_label_H
_geom_hbond_atom_site_label_A
_geom_hbond_site_symmetry_A
_geom_hbond_distance_DH
_geom_hbond_distance_HA
_geom_hbond_distance_DA
_geom_hbond_angle_DHA
_geom_hbond_publ_flag
C5 H5 O2 . 0.93 2.44 2.821(4) 105 yes
C5 H5 O2 3_577 0.93 2.53 3.412(3) 158 yes
C8 H8 O2 3_577 0.93 2.47 3.337(4) 155 yes

loop_
_geom_torsion_atom_site_label_1
_geom_torsion_atom_site_label_2
_geom_torsion_atom_site_label_3
_geom_torsion_atom_site_label_4
_geom_torsion
C3 O1 C2 C1 -159.6(3)
C2 O1 C3 O2 -2.0(4)
C2 O1 C3 C4 177.8(2)
O2 C3 C4 C5 -1.1(4)
O1 C3 C4 C5 179.2(2)
O2 C3 C4 C6 177.4(3)
O1 C3 C4 C6 -2.3(3)
C6 C4 C5 C7 -0.2(5)
C3 C4 C5 C7 178.2(2)
C4 C5 C7 C12 5.8(5)
C4 C5 C7 C8 -174.7(3)
C12 C7 C8 C9 -1.1(4)
C5 C7 C8 C9 179.4(2)
C7 C8 C9 C10 0.9(5)
C8 C9 C10 C11 -0.5(4)
C8 C9 C10 Cl1 179.7(2)
C9 C10 C11 C12 0.1(5)
Cl1 C10 C11 C12 180.0(2)
C10 C11 C12 C7 -0.3(5)
C8 C7 C12 C11 0.7(4)
C5 C7 C12 C11 -179.8(3)

loop_
_cod_related_entry_id
_cod_related_entry_database
_cod_related_entry_code
1 ChemSpider 1365878
